data_7114374
loop_
_publ_author_name
'Fraser, Christopher S. A.'
'Eisler, Dana J.'
'Jennings, Michael C.'
'Puddephatt, Richard J.'

_publ_section_title
;
 Self-assembly of an organometallic side-by-side double helix
;
_journal_issue 11
_journal_name_full 'Chemical Communications'
_journal_page_first 1224
_journal_paper_doi 10.1039/b203183c
_journal_year 2002
_chemical_formula_sum 'C74.5 H94 F12 N8 O7.5 P2 Pt2'
_chemical_formula_weight 1901.70
_chemical_name_systematic
; 
? 
;
_space_group_IT_number 2
_symmetry_cell_setting triclinic
_symmetry_space_group_name_Hall '-P 1'
_symmetry_space_group_name_H-M 'P -1'
_atom_sites_solution_hydrogens geom
_atom_sites_solution_primary direct
_atom_sites_solution_secondary difmap
_audit_creation_method SHELXL-97
_cell_angle_alpha 98.6800(10)
_cell_angle_beta 106.8400(10)
_cell_angle_gamma 91.3640(10)
_cell_formula_units_Z 2
_cell_length_a 16.3333(4)
_cell_length_b 16.6092(5)
_cell_length_c 17.8427(5)
_cell_measurement_temperature 200(2)
_cell_volume 4568.1(2)
_computing_cell_refinement 'Nonius DENZO'
_computing_data_collection 'Nonius COLLECT'
_computing_data_reduction 'Nonius DENZO'
_computing_molecular_graphics 'Bruker SHELXTL'
_computing_publication_material 'Bruker SHELXTL'
_computing_structure_refinement 'SHELXL-97 (Sheldrick, 1997)'
_computing_structure_solution 'SHELXS-97 (Sheldrick, 1990)'
_diffrn_ambient_temperature 200(2)
_diffrn_measured_fraction_theta_full 0.990
_diffrn_measured_fraction_theta_max 0.990
_diffrn_measurement_device_type 'Nonius Kappa-CCD'
_diffrn_measurement_method 'phi/omega scans'
_diffrn_radiation_monochromator graphite
_diffrn_radiation_source 'fine-focus sealed tube'
_diffrn_radiation_type MoK\a
_diffrn_radiation_wavelength 0.71073
_diffrn_reflns_av_R_equivalents 0.059
_diffrn_reflns_av_sigmaI/netI 0.0875
_diffrn_reflns_limit_h_max 19
_diffrn_reflns_limit_h_min -18
_diffrn_reflns_limit_k_max 19
_diffrn_reflns_limit_k_min -19
_diffrn_reflns_limit_l_max 21
_diffrn_reflns_limit_l_min -21
_diffrn_reflns_number 28939
_diffrn_reflns_theta_full 25.14
_diffrn_reflns_theta_max 25.14
_diffrn_reflns_theta_min 2.58
_exptl_absorpt_coefficient_mu 3.168
_exptl_absorpt_correction_T_max 0.6929
_exptl_absorpt_correction_T_min 0.4212
_exptl_absorpt_correction_type integration
_exptl_crystal_colour colourless
_exptl_crystal_density_diffrn 1.383
_exptl_crystal_density_method 'not measured'
_exptl_crystal_description 'square plate'
_exptl_crystal_F_000 1902
_exptl_crystal_size_max 0.33
_exptl_crystal_size_mid 0.30
_exptl_crystal_size_min 0.13
_refine_diff_density_max 1.850
_refine_diff_density_min -1.675
_refine_diff_density_rms 0.125
_refine_ls_extinction_method none
_refine_ls_goodness_of_fit_ref 1.025
_refine_ls_hydrogen_treatment mixed
_refine_ls_matrix_type full
_refine_ls_number_parameters 1004
_refine_ls_number_reflns 16190
_refine_ls_number_restraints 20
_refine_ls_restrained_S_all 1.026
_refine_ls_R_factor_all 0.1146
_refine_ls_R_factor_gt 0.0622
_refine_ls_shift/su_max 1.828
_refine_ls_shift/su_mean 0.026
_refine_ls_structure_factor_coef Fsqd
_refine_ls_weighting_details 'calc w=1/[\s^2^(Fo^2^)+(0.0758P)^2^+16.2298P] where P=(Fo^2^+2Fc^2^)/3'
_refine_ls_weighting_scheme calc
_refine_ls_wR_factor_gt 0.1502
_refine_ls_wR_factor_ref 0.1739
_reflns_number_gt 10071
_reflns_number_total 16190
_reflns_threshold_expression >2sigma(I)
_cod_data_source_file b203183c.txt
_cod_data_source_block complex3
_cod_depositor_comments
;
The following automatic conversions were performed:

'_symmetry_cell_setting' value 'Triclinic' changed to 'triclinic'
according to
/usr/data/users/saulius/automatic-downloads/retrospective/RSC/lib/dictionaries/cif_core.dic
dictionary named 'cif_core.dic' version 2.4.2 from 2011-04-26.

Automatic conversion script
Id: cif_fix_values 2281 2013-09-26 08:29:07Z andrius 
;
_cod_original_sg_symbol_H-M P-1
_cod_original_formula_sum 'C74.50 H94 F12 N8 O7.50 P2 Pt2'
_cod_database_code 7114374

loop_
_symmetry_equiv_pos_as_xyz
'x, y, z'
'-x, -y, -z'

loop_
_atom_site_label
_atom_site_type_symbol
_atom_site_fract_x
_atom_site_fract_y
_atom_site_fract_z
_atom_site_U_iso_or_equiv
_atom_site_adp_type
_atom_site_occupancy
_atom_site_symmetry_multiplicity
_atom_site_calc_flag
_atom_site_refinement_flags
Pt1 Pt 0.31458(2) -0.00134(2) -0.70486(2) 0.05577(14) Uani 1 1 d .
Pt2 Pt 0.33052(2) -0.11827(2) -0.10396(2) 0.05301(14) Uani 1 1 d .
N1 N 0.2411(5) 0.1043(6) -0.7161(5) 0.067(2) Uani 1 1 d .
C2 C 0.2002(7) 0.1301(8) -0.7835(7) 0.078(3) Uani 1 1 d .
H2A H 0.2006 0.0980 -0.8322 0.093 Uiso 1 1 calc R
C3 C 0.1589(9) 0.1979(9) -0.7868(8) 0.093(4) Uani 1 1 d .
H3A H 0.1293 0.2120 -0.8368 0.112 Uiso 1 1 calc R
C4 C 0.1586(9) 0.2481(8) -0.7180(10) 0.096(4) Uani 1 1 d .
C5 C 0.2010(8) 0.2225(7) -0.6462(8) 0.079(3) Uani 1 1 d .
H5A H 0.2016 0.2545 -0.5972 0.094 Uiso 1 1 calc R
C6 C 0.2421(7) 0.1506(7) -0.6468(7) 0.065(3) Uani 1 1 d .
C7 C 0.2855(6) 0.1180(6) -0.5734(7) 0.060(3) Uani 1 1 d .
C8 C 0.2814(6) 0.1514(6) -0.4985(6) 0.062(3) Uani 1 1 d .
H8A H 0.2495 0.1979 -0.4931 0.074 Uiso 1 1 calc R
C9 C 0.3226(6) 0.1188(7) -0.4312(6) 0.065(3) Uani 1 1 d .
C10 C 0.3690(6) 0.0508(7) -0.4449(6) 0.067(3) Uani 1 1 d .
H10A H 0.3993 0.0258 -0.4015 0.081 Uiso 1 1 calc R
C11 C 0.3711(7) 0.0202(7) -0.5198(7) 0.066(3) Uani 1 1 d .
H11A H 0.4038 -0.0255 -0.5263 0.079 Uiso 1 1 calc R
N12 N 0.3296(5) 0.0511(5) -0.5848(5) 0.056(2) Uani 1 1 d .
C13 C 0.1127(11) 0.3288(10) -0.7173(11) 0.118(5) Uani 1 1 d .
C14 C 0.1206(15) 0.3720(11) -0.6381(13) 0.177(10) Uani 1 1 d .
H14A H 0.0945 0.3374 -0.6099 0.266 Uiso 1 1 calc R
H14B H 0.0911 0.4226 -0.6420 0.266 Uiso 1 1 calc R
H14C H 0.1814 0.3851 -0.6088 0.266 Uiso 1 1 calc R
C15 C 0.1487(12) 0.3806(10) -0.7673(12) 0.147(7) Uani 1 1 d .
H15A H 0.1221 0.4329 -0.7679 0.221 Uiso 1 1 calc R
H15B H 0.1359 0.3512 -0.8217 0.221 Uiso 1 1 calc R
H15C H 0.2110 0.3906 -0.7439 0.221 Uiso 1 1 calc R
C16 C 0.0150(12) 0.3062(11) -0.7619(14) 0.168(9) Uani 1 1 d .
H16A H -0.0099 0.2744 -0.7308 0.251 Uiso 1 1 calc R
H16B H 0.0087 0.2737 -0.8141 0.251 Uiso 1 1 calc R
H16C H -0.0148 0.3563 -0.7685 0.251 Uiso 1 1 calc R
C17 C 0.3146(7) 0.1476(9) -0.3495(7) 0.081(4) Uani 1 1 d .
C18 C 0.2627(10) 0.0871(9) -0.3266(8) 0.116(6) Uani 1 1 d .
H18A H 0.2579 0.1074 -0.2737 0.174 Uiso 1 1 calc R
H18B H 0.2903 0.0354 -0.3260 0.174 Uiso 1 1 calc R
H18C H 0.2053 0.0785 -0.3651 0.174 Uiso 1 1 calc R
C19 C 0.2724(8) 0.2293(8) -0.3445(7) 0.090(4) Uani 1 1 d .
H19A H 0.3071 0.2712 -0.3573 0.135 Uiso 1 1 calc R
H19B H 0.2684 0.2459 -0.2907 0.135 Uiso 1 1 calc R
H19C H 0.2147 0.2229 -0.3825 0.135 Uiso 1 1 calc R
C20 C 0.4013(8) 0.1535(11) -0.2857(7) 0.122(6) Uani 1 1 d .
H20A H 0.4397 0.1952 -0.2941 0.182 Uiso 1 1 calc R
H20B H 0.4266 0.1006 -0.2890 0.182 Uiso 1 1 calc R
H20C H 0.3933 0.1685 -0.2332 0.182 Uiso 1 1 calc R
C21 C 0.3868(7) -0.0992(7) -0.6831(7) 0.071(3) Uani 1 1 d .
H21A H 0.4467 -0.0838 -0.6781 0.106 Uiso 1 1 calc R
H21B H 0.3650 -0.1447 -0.7271 0.106 Uiso 1 1 calc R
H21C H 0.3833 -0.1160 -0.6337 0.106 Uiso 1 1 calc R
C22 C 0.2942(7) -0.0474(8) -0.8220(6) 0.079(3) Uani 1 1 d .
H22A H 0.3403 -0.0259 -0.8401 0.119 Uiso 1 1 calc R
H22B H 0.2390 -0.0314 -0.8532 0.119 Uiso 1 1 calc R
H22C H 0.2936 -0.1071 -0.8289 0.119 Uiso 1 1 calc R
N31 N 0.2532(5) -0.1946(5) -0.0598(5) 0.061(2) Uani 1 1 d .
C32 C 0.2142(6) -0.1695(7) -0.0052(6) 0.065(3) Uani 1 1 d .
H32A H 0.2183 -0.1127 0.0150 0.079 Uiso 1 1 calc R
C33 C 0.1691(7) -0.2208(10) 0.0230(7) 0.087(4) Uani 1 1 d .
H33A H 0.1413 -0.1993 0.0608 0.104 Uiso 1 1 calc R
C34 C 0.1632(8) -0.3036(10) -0.0027(8) 0.092(4) Uani 1 1 d .
C35 C 0.2004(8) -0.3295(8) -0.0611(7) 0.080(3) Uani 1 1 d .
H35A H 0.1954 -0.3859 -0.0825 0.096 Uiso 1 1 calc R
C36 C 0.2454(6) -0.2750(7) -0.0899(6) 0.059(3) Uani 1 1 d .
C37 C 0.2875(7) -0.2989(7) -0.1525(6) 0.063(3) Uani 1 1 d .
C38 C 0.2845(8) -0.3781(7) -0.1902(8) 0.085(4) Uani 1 1 d .
H38A H 0.2524 -0.4197 -0.1776 0.102 Uiso 1 1 calc R
C39 C 0.3278(9) -0.3979(7) -0.2463(8) 0.089(4) Uani 1 1 d .
C40 C 0.3730(8) -0.3347(8) -0.2623(7) 0.083(4) Uani 1 1 d .
H40A H 0.4053 -0.3453 -0.2989 0.099 Uiso 1 1 calc R
C41 C 0.3710(7) -0.2557(6) -0.2246(6) 0.066(3) Uani 1 1 d .
H41A H 0.4009 -0.2127 -0.2377 0.079 Uiso 1 1 calc R
N42 N 0.3291(5) -0.2372(5) -0.1710(5) 0.0526(19) Uani 1 1 d .
C43 C 0.1186(14) -0.3639(12) 0.0352(12) 0.135(6) Uani 1 1 d .
C44 C 0.0286(13) -0.3672(18) -0.005(2) 0.31(2) Uani 1 1 d .
H44A H -0.0016 -0.4068 0.0154 0.466 Uiso 1 1 calc R
H44B H 0.0185 -0.3837 -0.0617 0.466 Uiso 1 1 calc R
H44C H 0.0074 -0.3131 0.0055 0.466 Uiso 1 1 calc R
C45 C 0.138(3) -0.3301(17) 0.1252(16) 0.32(2) Uani 1 1 d .
H45A H 0.1137 -0.3689 0.1505 0.481 Uiso 1 1 calc R
H45B H 0.1129 -0.2776 0.1319 0.481 Uiso 1 1 calc R
H45C H 0.2004 -0.3225 0.1498 0.481 Uiso 1 1 calc R
C46 C 0.1574(14) -0.4439(14) 0.0321(14) 0.183(10) Uani 1 1 d .
H46A H 0.1287 -0.4810 0.0559 0.275 Uiso 1 1 calc R
H46B H 0.2186 -0.4360 0.0615 0.275 Uiso 1 1 calc R
H46C H 0.1505 -0.4675 -0.0234 0.275 Uiso 1 1 calc R
C47 C 0.3286(14) -0.4858(10) -0.2867(14) 0.141(7) Uani 1 1 d .
C48 C 0.3893(18) -0.4954(14) -0.3344(18) 0.243(16) Uani 1 1 d .
H48A H 0.3696 -0.4671 -0.3801 0.364 Uiso 1 1 calc R
H48B H 0.3921 -0.5536 -0.3531 0.364 Uiso 1 1 calc R
H48C H 0.4463 -0.4720 -0.3016 0.364 Uiso 1 1 calc R
C49 C 0.2485(18) -0.5190(13) -0.3325(17) 0.28(2) Uani 1 1 d .
H49A H 0.2093 -0.5156 -0.2998 0.414 Uiso 1 1 calc R
H49B H 0.2521 -0.5763 -0.3538 0.414 Uiso 1 1 calc R
H49C H 0.2270 -0.4886 -0.3764 0.414 Uiso 1 1 calc R
C50 C 0.3673(17) -0.5360(11) -0.2234(15) 0.197(11) Uani 1 1 d .
H50A H 0.3369 -0.5291 -0.1831 0.295 Uiso 1 1 calc R
H50B H 0.4280 -0.5180 -0.1985 0.295 Uiso 1 1 calc R
H50C H 0.3622 -0.5938 -0.2474 0.295 Uiso 1 1 calc R
C51 C 0.4009(7) -0.0506(6) -0.1539(6) 0.065(3) Uani 1 1 d .
H51A H 0.4346 -0.0059 -0.1136 0.097 Uiso 1 1 calc R
H51B H 0.3621 -0.0279 -0.1975 0.097 Uiso 1 1 calc R
H51C H 0.4396 -0.0856 -0.1746 0.097 Uiso 1 1 calc R
C52 C 0.3272(7) -0.0108(6) -0.0324(6) 0.068(3) Uani 1 1 d .
H52A H 0.3599 0.0327 -0.0452 0.102 Uiso 1 1 calc R
H52B H 0.3526 -0.0167 0.0233 0.102 Uiso 1 1 calc R
H52C H 0.2676 0.0032 -0.0409 0.102 Uiso 1 1 calc R
C61 C 0.4267(7) 0.0602(8) -0.7004(9) 0.077(4) Uani 1 1 d .
H61A H 0.481(8) 0.040(7) -0.680(7) 0.092 Uiso 1 1 calc .
H61B H 0.453(8) 0.019(7) -0.738(7) 0.092 Uiso 1 1 d .
C62 C 0.4151(7) 0.1389(7) -0.7318(7) 0.068(3) Uani 1 1 d .
C63 C 0.4020(7) 0.1435(7) -0.8107(7) 0.069(3) Uani 1 1 d .
H63A H 0.3994 0.0947 -0.8470 0.082 Uiso 1 1 calc R
C64 C 0.3924(7) 0.2170(7) -0.8388(7) 0.073(3) Uani 1 1 d .
H64A H 0.3844 0.2179 -0.8935 0.088 Uiso 1 1 calc R
C65 C 0.3943(7) 0.2881(8) -0.7888(7) 0.074(3) Uani 1 1 d .
C66 C 0.4059(9) 0.2870(8) -0.7099(9) 0.096(4) Uani 1 1 d .
H66A H 0.4068 0.3362 -0.6747 0.115 Uiso 1 1 calc R
C67 C 0.4163(8) 0.2144(8) -0.6825(6) 0.076(3) Uani 1 1 d .
H67A H 0.4247 0.2145 -0.6275 0.091 Uiso 1 1 calc R
C68 C 0.3879(10) 0.3679(8) -0.8185(10) 0.096(4) Uani 1 1 d .
O69 O 0.3852(8) 0.4312(6) -0.7697(7) 0.134(4) Uani 1 1 d .
H69A H 0.3813 0.4724 -0.7925 0.161 Uiso 1 1 calc R
O70 O 0.3865(7) 0.3710(5) -0.8874(6) 0.110(3) Uani 1 1 d .
C71 C 0.4460(7) -0.1389(6) -0.0246(6) 0.067(3) Uani 1 1 d .
H71A H 0.4900 -0.1444 -0.0529 0.080 Uiso 1 1 calc R
H71B H 0.4643 -0.0905 0.0177 0.080 Uiso 1 1 calc R
C72 C 0.4432(6) -0.2126(6) 0.0130(6) 0.062(3) Uani 1 1 d .
C73 C 0.4191(7) -0.2088(7) 0.0823(6) 0.064(3) Uani 1 1 d .
H73A H 0.4090 -0.1574 0.1083 0.077 Uiso 1 1 calc R
C74 C 0.4096(7) -0.2773(7) 0.1136(6) 0.068(3) Uani 1 1 d .
H74A H 0.3918 -0.2727 0.1601 0.082 Uiso 1 1 calc R
C75 C 0.4255(7) -0.3529(7) 0.0790(6) 0.064(3) Uani 1 1 d .
C76 C 0.4517(7) -0.3564(7) 0.0114(7) 0.071(3) Uani 1 1 d .
H76A H 0.4632 -0.4078 -0.0134 0.085 Uiso 1 1 calc R
C77 C 0.4615(7) -0.2887(7) -0.0207(7) 0.069(3) Uani 1 1 d .
H77A H 0.4810 -0.2934 -0.0663 0.083 Uiso 1 1 calc R
C78 C 0.4085(8) -0.4297(9) 0.1081(9) 0.085(4) Uani 1 1 d .
O79 O 0.4150(6) -0.4970(5) 0.0656(6) 0.106(3) Uani 1 1 d .
H79A H 0.4035 -0.5362 0.0865 0.127 Uiso 1 1 calc R
O80 O 0.3911(7) -0.4235(6) 0.1723(6) 0.109(3) Uani 1 1 d .
N81 N 0.1976(5) -0.0700(6) -0.7084(5) 0.066(2) Uani 1 1 d .
C82 C 0.1260(7) -0.0728(8) -0.7685(6) 0.076(3) Uani 1 1 d .
H82A H 0.1273 -0.0466 -0.8119 0.092 Uiso 1 1 calc R
C83 C 0.0506(8) -0.1119(9) -0.7702(7) 0.093(4) Uani 1 1 d .
H83A H 0.0010 -0.1124 -0.8142 0.111 Uiso 1 1 calc R
C84 C 0.0467(8) -0.1501(9) -0.7089(8) 0.087(4) Uani 1 1 d .
C85 C 0.1222(8) -0.1511(8) -0.6492(7) 0.081(4) Uani 1 1 d .
H85A H 0.1233 -0.1809 -0.6075 0.097 Uiso 1 1 calc R
C86 C 0.1956(7) -0.1096(7) -0.6493(6) 0.067(3) Uani 1 1 d .
H86A H 0.2462 -0.1089 -0.6063 0.080 Uiso 1 1 calc R
C87 C -0.0374(9) -0.1897(11) -0.7122(8) 0.127(7) Uani 1 1 d .
H87A H -0.0837 -0.1551 -0.7350 0.152 Uiso 1 1 calc R
H87B H -0.0472 -0.2430 -0.7479 0.152 Uiso 1 1 calc R
N88 N -0.0423(6) -0.2028(8) -0.6326(7) 0.101(4) Uani 1 1 d .
H88A H -0.0477 -0.2524 -0.6222 0.121 Uiso 1 1 calc R
C89 C -0.0380(7) -0.1357(13) -0.5759(9) 0.099(5) Uani 1 1 d .
O90 O -0.0274(6) -0.0672(7) -0.5862(5) 0.097(3) Uani 1 1 d .
N91 N 0.2126(5) -0.0984(5) -0.1896(5) 0.056(2) Uani 1 1 d .
C92 C 0.2037(7) -0.1146(6) -0.2678(6) 0.060(3) Uani 1 1 d .
H92A H 0.2527 -0.1288 -0.2840 0.072 Uiso 1 1 calc R
C93 C 0.1269(7) -0.1117(7) -0.3259(6) 0.069(3) Uani 1 1 d .
H93A H 0.1245 -0.1221 -0.3803 0.083 Uiso 1 1 calc R
C94 C 0.0554(6) -0.0940(8) -0.3049(6) 0.071(3) Uani 1 1 d .
C95 C 0.0643(7) -0.0751(7) -0.2234(7) 0.076(3) Uani 1 1 d .
H95A H 0.0160 -0.0614 -0.2059 0.091 Uiso 1 1 calc R
C96 C 0.1417(7) -0.0764(7) -0.1703(6) 0.070(3) Uani 1 1 d .
H96A H 0.1466 -0.0608 -0.1157 0.085 Uiso 1 1 calc R
C97 C -0.0329(7) -0.0965(10) -0.3634(7) 0.098(5) Uani 1 1 d .
H97A H -0.0659 -0.1472 -0.3632 0.117 Uiso 1 1 calc R
H97B H -0.0631 -0.0497 -0.3457 0.117 Uiso 1 1 calc R
N98 N -0.0313(6) -0.0934(8) -0.4432(6) 0.082(3) Uani 1 1 d .
H98A H -0.0205 -0.0460 -0.4561 0.099 Uiso 1 1 calc R
C99 C -0.0448(7) -0.1570(10) -0.4952(7) 0.073(4) Uani 1 1 d .
O100 O -0.0659(6) -0.2296(7) -0.4929(6) 0.109(3) Uani 1 1 d .
P100 P 0.0571(6) 0.4245(5) -1.2296(6) 0.103(3) Uani 0.50 1 d P
F101 F 0.0042(16) 0.4762(13) -1.1787(15) 0.177(9) Uani 0.50 1 d P
F102 F 0.0360(17) 0.4789(14) -1.2898(14) 0.180(10) Uani 0.50 1 d P
F103 F -0.0206(13) 0.3677(14) -1.2829(15) 0.188(11) Uani 0.50 1 d P
F104 F 0.1062(13) 0.3729(9) -1.2814(11) 0.131(7) Uani 0.50 1 d P
F105 F 0.1388(11) 0.4782(10) -1.1782(11) 0.133(7) Uani 0.50 1 d P
F106 F 0.0771(12) 0.3676(10) -1.1655(10) 0.119(5) Uani 0.50 1 d P
P200 P 0.3205(2) -0.1937(2) -0.44452(19) 0.0810(9) Uani 1 1 d .
F201 F 0.2763(8) -0.2416(6) -0.5290(5) 0.155(4) Uani 1 1 d .
F202 F 0.3871(6) -0.1509(5) -0.4799(5) 0.120(3) Uani 1 1 d .
F203 F 0.2542(5) -0.2338(5) -0.4084(5) 0.117(3) Uani 1 1 d .
F204 F 0.3805(6) -0.2664(5) -0.4273(5) 0.113(3) Uani 1 1 d .
F205 F 0.2591(5) -0.1209(5) -0.4632(4) 0.111(2) Uani 1 1 d .
F206 F 0.3666(5) -0.1416(5) -0.3593(4) 0.101(2) Uani 1 1 d .
P300 P 0.0000 0.0000 0.0000 0.0964(18) Uani 1 2 d S
F301 F -0.0081(9) -0.0500(11) 0.0617(8) 0.231(7) Uani 1 1 d .
F302 F 0.0113(8) 0.0739(10) 0.0644(8) 0.214(7) Uani 1 1 d .
F303 F 0.0993(6) -0.0038(8) 0.0283(6) 0.171(5) Uani 1 1 d .
C401 C 0.200(2) 0.1491(16) -1.1389(18) 0.123(11) Uiso 0.50 1 d PD
H40B H 0.2353 0.1534 -1.1740 0.185 Uiso 0.50 1 calc PR
H40C H 0.1390 0.1462 -1.1696 0.185 Uiso 0.50 1 calc PR
H40D H 0.2118 0.0998 -1.1148 0.185 Uiso 0.50 1 calc PR
C402 C 0.2186(16) 0.2191(17) -1.0779(15) 0.141(13) Uiso 0.50 1 d PD
C403 C 0.2821(19) 0.2698(16) -1.0948(19) 0.130(11) Uiso 0.50 1 d PD
H40E H 0.3033 0.2388 -1.1358 0.194 Uiso 0.50 1 calc PR
H40F H 0.3300 0.2865 -1.0464 0.194 Uiso 0.50 1 calc PR
H40G H 0.2561 0.3184 -1.1138 0.194 Uiso 0.50 1 calc PR
O404 O 0.182(2) 0.2263(19) -1.0269(18) 0.197(12) Uiso 0.50 1 d PD
C501 C 0.499(2) -0.6016(19) -0.482(2) 0.164(15) Uiso 0.50 1 d PD
H50D H 0.5597 -0.6054 -0.4529 0.246 Uiso 0.50 1 calc PR
H50E H 0.4806 -0.5487 -0.4634 0.246 Uiso 0.50 1 calc PR
H50F H 0.4931 -0.6068 -0.5389 0.246 Uiso 0.50 1 calc PR
C502 C 0.4481(15) -0.6659(15) -0.4687(13) 0.104(9) Uiso 0.50 1 d PD
C503 C 0.508(2) -0.7037(17) -0.4086(17) 0.129(11) Uiso 0.50 1 d PD
H50G H 0.5652 -0.6754 -0.3946 0.194 Uiso 0.50 1 calc PR
H50H H 0.5108 -0.7613 -0.4297 0.194 Uiso 0.50 1 calc PR
H50I H 0.4886 -0.6998 -0.3612 0.194 Uiso 0.50 1 calc PR
O504 O 0.3744(17) -0.6719(17) -0.5014(16) 0.173(10) Uiso 0.50 1 d PD
C601 C 0.101(4) 0.650(3) -0.429(3) 0.104(17) Uiso 0.25 1 d PD
C602 C 0.041(3) 0.586(3) -0.488(4) 0.18(4) Uiso 0.25 1 d PD
C603 C 0.024(5) 0.623(5) -0.561(3) 0.19(4) Uiso 0.25 1 d PD
O604 O 0.018(4) 0.523(3) -0.471(3) 0.18(2) Uiso 0.25 1 d PD
C701 C 0.337(6) 0.535(6) -0.623(6) 0.27(6) Uiso 0.25 1 d PD
C702 C 0.256(4) 0.576(3) -0.628(3) 0.18(3) Uiso 0.25 1 d PD
C703 C 0.249(4) 0.617(3) -0.698(3) 0.106(17) Uiso 0.25 1 d PD
O704 O 0.211(3) 0.576(3) -0.585(3) 0.164(19) Uiso 0.25 1 d PD

loop_
_atom_site_aniso_label
_atom_site_aniso_U_11
_atom_site_aniso_U_22
_atom_site_aniso_U_33
_atom_site_aniso_U_23
_atom_site_aniso_U_13
_atom_site_aniso_U_12
Pt1 0.0474(2) 0.0716(3) 0.0560(3) 0.0175(2) 0.02265(19) 0.01755(19)
Pt2 0.0500(2) 0.0572(3) 0.0551(2) 0.01305(18) 0.01870(19) 0.00462(18)
N1 0.054(5) 0.091(7) 0.068(6) 0.022(5) 0.028(5) 0.031(5)
C2 0.068(8) 0.098(9) 0.086(8) 0.048(7) 0.033(7) 0.033(7)
C3 0.087(10) 0.120(11) 0.089(9) 0.042(9) 0.035(8) 0.042(9)
C4 0.092(10) 0.082(9) 0.130(12) 0.052(9) 0.038(9) 0.037(7)
C5 0.086(9) 0.081(8) 0.090(8) 0.027(7) 0.050(7) 0.044(7)
C6 0.052(6) 0.073(7) 0.079(8) 0.020(6) 0.028(6) 0.019(5)
C7 0.047(6) 0.062(6) 0.079(7) 0.022(6) 0.026(5) 0.015(5)
C8 0.050(6) 0.066(7) 0.074(7) 0.011(6) 0.024(6) 0.017(5)
C9 0.046(6) 0.076(7) 0.067(7) -0.008(6) 0.016(5) 0.000(5)
C10 0.051(6) 0.085(8) 0.059(7) 0.004(6) 0.006(5) 0.017(6)
C11 0.048(6) 0.073(7) 0.073(7) 0.009(6) 0.014(6) 0.011(5)
N12 0.041(5) 0.061(5) 0.067(5) 0.014(4) 0.017(4) 0.016(4)
C13 0.125(14) 0.113(12) 0.147(15) 0.056(11) 0.069(12) 0.072(10)
C14 0.27(3) 0.135(15) 0.19(2) 0.084(14) 0.13(2) 0.150(17)
C15 0.155(17) 0.123(14) 0.188(19) 0.082(13) 0.058(15) 0.052(12)
C16 0.114(15) 0.134(15) 0.28(3) 0.074(17) 0.074(17) 0.071(12)
C17 0.063(8) 0.124(11) 0.056(7) 0.000(7) 0.025(6) 0.016(7)
C18 0.151(14) 0.168(15) 0.081(9) 0.075(9) 0.080(10) 0.099(12)
C19 0.080(9) 0.102(10) 0.080(8) -0.016(7) 0.024(7) 0.023(7)
C20 0.073(9) 0.211(18) 0.057(7) -0.034(9) 0.009(7) 0.033(10)
C21 0.063(7) 0.083(8) 0.078(7) 0.015(6) 0.037(6) 0.026(6)
C22 0.067(7) 0.119(10) 0.067(7) 0.021(7) 0.039(6) 0.029(7)
N31 0.050(5) 0.075(6) 0.060(5) 0.026(5) 0.010(4) 0.006(4)
C32 0.052(6) 0.093(8) 0.055(6) 0.017(6) 0.020(5) -0.002(6)
C33 0.059(8) 0.132(12) 0.071(8) 0.011(8) 0.026(6) -0.007(8)
C34 0.076(9) 0.118(12) 0.089(9) 0.035(9) 0.031(7) -0.018(8)
C35 0.080(8) 0.078(8) 0.091(9) 0.032(7) 0.030(7) -0.003(6)
C36 0.038(5) 0.067(7) 0.073(7) 0.024(6) 0.011(5) 0.002(5)
C37 0.053(6) 0.067(7) 0.069(7) 0.013(6) 0.015(5) 0.013(5)
C38 0.076(8) 0.069(8) 0.107(10) 0.003(7) 0.027(8) -0.008(6)
C39 0.099(10) 0.062(8) 0.097(10) -0.002(7) 0.021(8) 0.014(7)
C40 0.076(8) 0.088(9) 0.089(9) -0.004(7) 0.039(7) 0.018(7)
C41 0.068(7) 0.056(6) 0.076(7) 0.012(6) 0.025(6) 0.006(5)
N42 0.048(5) 0.059(5) 0.054(5) 0.009(4) 0.020(4) 0.009(4)
C43 0.145(17) 0.134(15) 0.152(16) 0.035(13) 0.080(14) -0.029(13)
C44 0.075(14) 0.34(4) 0.59(7) 0.29(4) 0.11(2) -0.014(18)
C45 0.58(7) 0.25(3) 0.21(3) 0.01(2) 0.26(4) -0.16(4)
C46 0.17(2) 0.19(2) 0.26(3) 0.13(2) 0.109(19) 0.000(17)
C47 0.146(17) 0.083(11) 0.181(19) -0.030(12) 0.054(15) 0.021(11)
C48 0.27(3) 0.15(2) 0.36(4) -0.07(2) 0.23(3) -0.008(19)
C49 0.22(3) 0.118(17) 0.33(4) -0.12(2) -0.09(3) 0.026(17)
C50 0.27(3) 0.087(13) 0.23(2) 0.024(15) 0.05(2) 0.081(16)
C51 0.061(7) 0.065(7) 0.068(7) 0.013(5) 0.020(5) -0.006(5)
C52 0.068(7) 0.071(7) 0.062(6) -0.002(5) 0.023(6) 0.009(6)
C61 0.047(7) 0.095(9) 0.106(10) 0.046(8) 0.035(7) 0.021(6)
C62 0.048(6) 0.089(8) 0.078(8) 0.038(7) 0.025(6) 0.013(6)
C63 0.068(7) 0.078(8) 0.078(8) 0.027(6) 0.041(6) 0.018(6)
C64 0.074(8) 0.088(9) 0.074(7) 0.021(7) 0.041(6) 0.019(6)
C65 0.073(8) 0.091(9) 0.076(8) 0.033(7) 0.041(6) 0.020(6)
C66 0.112(11) 0.067(8) 0.128(12) 0.017(8) 0.066(10) -0.003(7)
C67 0.099(9) 0.093(9) 0.053(6) 0.027(6) 0.040(6) -0.002(7)
C68 0.119(12) 0.078(9) 0.122(12) 0.028(9) 0.076(10) 0.031(8)
O69 0.206(12) 0.091(7) 0.155(10) 0.039(7) 0.120(10) 0.038(7)
O70 0.168(10) 0.095(7) 0.104(7) 0.046(5) 0.081(7) 0.027(6)
C71 0.054(6) 0.072(7) 0.068(7) 0.024(6) 0.001(5) 0.007(5)
C72 0.045(6) 0.068(7) 0.064(7) 0.011(6) 0.004(5) 0.003(5)
C73 0.059(7) 0.069(7) 0.059(6) 0.006(6) 0.010(5) 0.023(5)
C74 0.065(7) 0.093(9) 0.050(6) 0.023(6) 0.017(5) 0.027(6)
C75 0.067(7) 0.078(8) 0.060(6) 0.028(6) 0.032(6) 0.020(6)
C76 0.064(7) 0.064(7) 0.091(8) 0.022(6) 0.025(6) 0.020(5)
C77 0.061(7) 0.084(8) 0.070(7) 0.020(6) 0.026(6) 0.016(6)
C78 0.084(9) 0.088(10) 0.095(10) 0.034(8) 0.034(8) 0.027(7)
O79 0.133(8) 0.073(6) 0.130(8) 0.038(6) 0.057(7) 0.025(6)
O80 0.128(8) 0.127(8) 0.110(7) 0.071(6) 0.065(7) 0.052(6)
N81 0.048(5) 0.096(7) 0.056(5) 0.004(5) 0.020(4) 0.012(5)
C82 0.058(7) 0.118(10) 0.049(6) 0.003(6) 0.016(6) 0.012(7)
C83 0.052(7) 0.163(13) 0.052(7) -0.011(8) 0.012(6) 0.002(8)
C84 0.056(8) 0.130(11) 0.071(8) -0.001(8) 0.025(6) -0.014(7)
C85 0.067(8) 0.117(10) 0.056(7) 0.009(7) 0.016(6) -0.007(7)
C86 0.059(7) 0.090(8) 0.056(6) 0.020(6) 0.020(5) 0.008(6)
C87 0.090(10) 0.217(18) 0.060(8) -0.011(9) 0.025(7) -0.059(11)
N88 0.049(6) 0.154(11) 0.092(8) 0.014(8) 0.015(6) -0.028(6)
C89 0.031(6) 0.172(17) 0.084(10) 0.020(12) 0.001(6) -0.005(9)
O90 0.074(6) 0.147(9) 0.072(6) 0.036(6) 0.016(5) 0.008(6)
N91 0.049(5) 0.068(5) 0.059(5) 0.023(4) 0.020(4) 0.015(4)
C92 0.054(6) 0.079(7) 0.059(6) 0.026(5) 0.026(5) 0.014(5)
C93 0.053(7) 0.109(9) 0.053(6) 0.024(6) 0.023(5) 0.018(6)
C94 0.040(6) 0.118(10) 0.061(7) 0.030(6) 0.019(5) 0.013(6)
C95 0.061(7) 0.114(10) 0.074(8) 0.042(7) 0.038(6) 0.038(7)
C96 0.062(7) 0.106(9) 0.051(6) 0.020(6) 0.023(6) 0.033(6)
C97 0.044(7) 0.188(15) 0.072(8) 0.046(9) 0.021(6) 0.020(8)
N98 0.060(6) 0.146(10) 0.047(5) 0.032(6) 0.017(5) 0.009(6)
C99 0.051(7) 0.125(12) 0.060(8) 0.059(8) 0.018(6) 0.021(7)
O100 0.089(7) 0.146(9) 0.101(7) 0.033(7) 0.034(6) 0.004(6)
P100 0.109(6) 0.070(4) 0.142(7) 0.014(5) 0.059(6) 0.015(4)
F101 0.22(3) 0.131(15) 0.23(2) 0.068(16) 0.13(2) 0.088(16)
F102 0.26(3) 0.162(18) 0.19(2) 0.124(17) 0.12(2) 0.106(18)
F103 0.105(15) 0.17(2) 0.21(2) -0.004(18) -0.050(15) 0.029(14)
F104 0.181(18) 0.087(10) 0.166(16) -0.006(10) 0.128(15) -0.011(11)
F105 0.128(14) 0.096(11) 0.158(15) -0.045(11) 0.054(12) -0.045(10)
F106 0.131(14) 0.112(12) 0.125(13) 0.016(11) 0.058(11) 0.020(10)
P200 0.085(2) 0.098(2) 0.068(2) 0.0170(18) 0.0335(18) 0.0170(19)
F201 0.224(11) 0.141(8) 0.081(5) -0.016(5) 0.031(6) 0.058(8)
F202 0.159(8) 0.110(6) 0.133(7) 0.047(5) 0.095(6) 0.027(5)
F203 0.100(6) 0.131(7) 0.130(7) 0.015(5) 0.054(5) -0.010(5)
F204 0.125(7) 0.108(6) 0.127(6) 0.048(5) 0.055(5) 0.042(5)
F205 0.109(6) 0.125(6) 0.097(5) 0.015(5) 0.027(5) 0.042(5)
F206 0.091(5) 0.134(6) 0.075(4) 0.011(4) 0.024(4) -0.006(4)
P300 0.069(3) 0.184(6) 0.046(2) 0.028(3) 0.024(2) 0.051(3)
F301 0.197(13) 0.35(2) 0.153(11) 0.131(13) 0.021(9) -0.015(13)
F302 0.147(10) 0.280(16) 0.192(12) -0.091(12) 0.079(9) 0.015(10)
F303 0.078(6) 0.254(13) 0.167(9) 0.002(9) 0.026(6) 0.066(7)

loop_
_atom_type_symbol
_atom_type_description
_atom_type_scat_dispersion_real
_atom_type_scat_dispersion_imag
_atom_type_scat_source
C C 0.0033 0.0016 'International Tables Vol C Tables 4.2.6.8 and 6.1.1.4'
H H 0.0000 0.0000 'International Tables Vol C Tables 4.2.6.8 and 6.1.1.4'
N N 0.0061 0.0033 'International Tables Vol C Tables 4.2.6.8 and 6.1.1.4'
O O 0.0106 0.0060 'International Tables Vol C Tables 4.2.6.8 and 6.1.1.4'
F F 0.0171 0.0103 'International Tables Vol C Tables 4.2.6.8 and 6.1.1.4'
P P 0.1023 0.0942 'International Tables Vol C Tables 4.2.6.8 and 6.1.1.4'
Pt Pt -1.7033 8.3905 'International Tables Vol C Tables 4.2.6.8 and 6.1.1.4'

loop_
_geom_angle_atom_site_label_1
_geom_angle_atom_site_label_2
_geom_angle_atom_site_label_3
_geom_angle
_geom_angle_site_symmetry_1
_geom_angle_site_symmetry_3
C22 Pt1 C21 85.4(5) . .
C22 Pt1 C61 90.9(5) . .
C21 Pt1 C61 86.0(5) . .
C22 Pt1 N12 176.6(4) . .
C21 Pt1 N12 97.9(4) . .
C61 Pt1 N12 90.2(5) . .
C22 Pt1 N1 99.8(4) . .
C21 Pt1 N1 174.7(4) . .
C61 Pt1 N1 94.2(4) . .
N12 Pt1 N1 76.9(3) . .
C22 Pt1 N81 89.1(4) . .
C21 Pt1 N81 92.3(4) . .
C61 Pt1 N81 178.2(4) . .
N12 Pt1 N81 89.8(3) . .
N1 Pt1 N81 87.5(3) . .
C52 Pt2 C51 85.3(4) . .
C52 Pt2 C71 89.7(4) . .
C51 Pt2 C71 87.2(4) . .
C52 Pt2 N42 174.1(4) . .
C51 Pt2 N42 100.4(4) . .
C71 Pt2 N42 89.3(4) . .
C52 Pt2 N31 98.2(4) . .
C51 Pt2 N31 175.9(4) . .
C71 Pt2 N31 95.0(4) . .
N42 Pt2 N31 76.1(3) . .
C52 Pt2 N91 91.8(4) . .
C51 Pt2 N91 91.6(4) . .
C71 Pt2 N91 178.0(4) . .
N42 Pt2 N91 89.3(3) . .
N31 Pt2 N91 86.1(3) . .
C2 N1 C6 118.2(10) . .
C2 N1 Pt1 126.5(8) . .
C6 N1 Pt1 115.1(7) . .
C3 C2 N1 124.0(13) . .
C2 C3 C4 120.3(13) . .
C3 C4 C5 117.0(12) . .
C3 C4 C13 123.1(14) . .
C5 C4 C13 119.9(14) . .
C6 C5 C4 120.0(12) . .
N1 C6 C5 120.5(11) . .
N1 C6 C7 116.3(9) . .
C5 C6 C7 123.1(10) . .
N12 C7 C8 121.7(10) . .
N12 C7 C6 114.8(9) . .
C8 C7 C6 123.5(9) . .
C9 C8 C7 121.8(10) . .
C8 C9 C10 115.0(9) . .
C8 C9 C17 124.5(10) . .
C10 C9 C17 120.3(11) . .
C11 C10 C9 120.9(11) . .
N12 C11 C10 123.7(10) . .
C11 N12 C7 116.8(9) . .
C11 N12 Pt1 126.5(7) . .
C7 N12 Pt1 116.3(7) . .
C14 C13 C4 113.8(14) . .
C14 C13 C15 112.9(17) . .
C4 C13 C15 106.5(12) . .
C14 C13 C16 108.4(16) . .
C4 C13 C16 107.3(14) . .
C15 C13 C16 107.7(15) . .
C18 C17 C9 111.0(11) . .
C18 C17 C20 103.4(12) . .
C9 C17 C20 111.5(9) . .
C18 C17 C19 107.9(10) . .
C9 C17 C19 112.0(11) . .
C20 C17 C19 110.7(11) . .
C32 N31 C36 118.2(9) . .
C32 N31 Pt2 125.7(8) . .
C36 N31 Pt2 116.1(7) . .
N31 C32 C33 123.3(12) . .
C32 C33 C34 120.6(12) . .
C33 C34 C35 116.3(11) . .
C33 C34 C43 120.9(14) . .
C35 C34 C43 122.8(15) . .
C34 C35 C36 121.8(12) . .
N31 C36 C35 119.7(10) . .
N31 C36 C37 115.7(9) . .
C35 C36 C37 124.6(11) . .
N42 C37 C38 121.6(10) . .
N42 C37 C36 115.4(9) . .
C38 C37 C36 123.0(10) . .
C37 C38 C39 120.9(11) . .
C38 C39 C40 116.9(11) . .
C38 C39 C47 122.2(14) . .
C40 C39 C47 120.8(14) . .
C41 C40 C39 119.4(11) . .
N42 C41 C40 123.2(10) . .
C41 N42 C37 117.8(9) . .
C41 N42 Pt2 125.4(7) . .
C37 N42 Pt2 116.6(6) . .
C44 C43 C46 115(2) . .
C44 C43 C45 111(2) . .
C46 C43 C45 105(2) . .
C44 C43 C34 106.8(18) . .
C46 C43 C34 110.5(15) . .
C45 C43 C34 108.4(15) . .
C49 C47 C48 110(2) . .
C49 C47 C50 111(2) . .
C48 C47 C50 101(2) . .
C49 C47 C39 112.9(17) . .
C48 C47 C39 113.5(17) . .
C50 C47 C39 108.2(17) . .
C62 C61 Pt1 114.4(8) . .
C63 C62 C67 115.0(10) . .
C63 C62 C61 122.7(12) . .
C67 C62 C61 122.4(11) . .
C62 C63 C64 122.0(11) . .
C65 C64 C63 120.8(11) . .
C64 C65 C66 119.7(12) . .
C64 C65 C68 120.7(11) . .
C66 C65 C68 119.6(12) . .
C67 C66 C65 119.2(12) . .
C66 C67 C62 123.3(11) . .
O70 C68 O69 122.3(13) . .
O70 C68 C65 120.5(12) . .
O69 C68 C65 117.3(13) . .
C72 C71 Pt2 114.6(7) . .
C77 C72 C73 117.1(10) . .
C77 C72 C71 121.6(10) . .
C73 C72 C71 121.2(10) . .
C74 C73 C72 121.5(10) . .
C73 C74 C75 121.3(10) . .
C74 C75 C76 117.2(10) . .
C74 C75 C78 122.2(10) . .
C76 C75 C78 120.4(11) . .
C77 C76 C75 122.3(11) . .
C76 C77 C72 120.4(11) . .
O80 C78 O79 125.0(13) . .
O80 C78 C75 118.2(12) . .
O79 C78 C75 116.8(12) . .
C86 N81 C82 118.0(10) . .
C86 N81 Pt1 120.4(7) . .
C82 N81 Pt1 121.6(8) . .
N81 C82 C83 122.7(12) . .
C82 C83 C84 120.1(11) . .
C83 C84 C85 116.9(11) . .
C83 C84 C87 118.1(12) . .
C85 C84 C87 124.9(13) . .
C86 C85 C84 120.7(12) . .
N81 C86 C85 121.4(11) . .
N88 C87 C84 112.8(11) . .
C89 N88 C87 118.6(14) . .
O90 C89 N88 123.1(15) . .
O90 C89 C99 123.0(17) . .
N88 C89 C99 113.9(16) . .
C96 N91 C92 115.5(9) . .
C96 N91 Pt2 123.5(7) . .
C92 N91 Pt2 120.7(6) . .
N91 C92 C93 123.4(9) . .
C94 C93 C92 119.8(10) . .
C93 C94 C95 117.3(10) . .
C93 C94 C97 124.1(10) . .
C95 C94 C97 118.6(9) . .
C96 C95 C94 119.5(10) . .
C95 C96 N91 124.3(10) . .
N98 C97 C94 113.2(9) . .
C99 N98 C97 121.8(12) . .
O100 C99 N98 131.1(12) . .
O100 C99 C89 118.1(15) . .
N98 C99 C89 110.7(14) . .
F102 P100 F103 87.2(16) . .
F102 P100 F105 93.3(14) . .
F103 P100 F105 176.4(13) . .
F102 P100 F104 88.4(12) . .
F103 P100 F104 83.2(12) . .
F105 P100 F104 93.3(10) . .
F102 P100 F106 178.5(13) . .
F103 P100 F106 92.3(13) . .
F105 P100 F106 87.3(12) . .
F104 P100 F106 92.9(10) . .
F102 P100 F101 90.9(12) . .
F103 P100 F101 95.2(14) . .
F105 P100 F101 88.3(13) . .
F104 P100 F101 178.3(15) . .
F106 P100 F101 87.7(11) . .
F201 P200 F204 89.0(5) . .
F201 P200 F203 92.4(6) . .
F204 P200 F203 90.2(5) . .
F201 P200 F206 177.8(6) . .
F204 P200 F206 92.3(5) . .
F203 P200 F206 89.3(4) . .
F201 P200 F205 90.1(5) . .
F204 P200 F205 179.1(5) . .
F203 P200 F205 89.8(5) . .
F206 P200 F205 88.6(4) . .
F201 P200 F202 88.6(6) . .
F204 P200 F202 90.8(5) . .
F203 P200 F202 178.6(5) . .
F206 P200 F202 89.7(5) . .
F205 P200 F202 89.2(5) . .
F301 P300 F301 180.0(13) 2 .
F301 P300 F302 93.8(8) 2 .
F301 P300 F302 86.2(8) . .
F301 P300 F302 86.2(8) 2 2
F301 P300 F302 93.8(8) . 2
F302 P300 F302 180.0(10) . 2
F301 P300 F303 90.0(7) 2 .
F301 P300 F303 90.0(7) . .
F302 P300 F303 87.4(6) . .
F302 P300 F303 92.6(6) 2 .
F301 P300 F303 90.0(7) 2 2
F301 P300 F303 90.0(7) . 2
F302 P300 F303 92.6(6) . 2
F302 P300 F303 87.4(6) 2 2
F303 P300 F303 180.0(9) . 2
O404 C402 C401 121(3) . .
O404 C402 C403 134(3) . .
C401 C402 C403 105.5(17) . .
O504 C502 C501 118(3) . .
O504 C502 C503 137(3) . .
C501 C502 C503 104.0(16) . .
O604 C602 C601 124(6) . .
O604 C602 C603 135(6) . .
C601 C602 C603 100.9(18) . .
O604 C602 O604 34(5) . 2_564
C601 C602 O604 156(5) . 2_564
C603 C602 O604 102(5) . 2_564
O604 O604 C602 111(7) 2_564 .
O604 O604 C602 35(3) 2_564 2_564
C602 O604 C602 146(5) . 2_564
O704 C702 C703 132(7) . .
O704 C702 C701 128(8) . .
C703 C702 C701 100.4(18) . .

loop_
_geom_bond_atom_site_label_1
_geom_bond_atom_site_label_2
_geom_bond_distance
_geom_bond_site_symmetry_2
Pt1 C22 2.041(10) .
Pt1 C21 2.050(10) .
Pt1 C61 2.051(11) .
Pt1 N12 2.129(8) .
Pt1 N1 2.151(9) .
Pt1 N81 2.182(9) .
Pt2 C52 2.044(9) .
Pt2 C51 2.053(9) .
Pt2 C71 2.076(10) .
Pt2 N42 2.145(8) .
Pt2 N31 2.151(8) .
Pt2 N91 2.152(8) .
N1 C2 1.335(13) .
N1 C6 1.350(13) .
C2 C3 1.327(16) .
C3 C4 1.376(18) .
C4 C5 1.401(17) .
C4 C13 1.552(18) .
C5 C6 1.383(14) .
C6 C7 1.486(15) .
C7 N12 1.359(12) .
C7 C8 1.388(14) .
C8 C9 1.390(15) .
C9 C10 1.405(14) .
C9 C17 1.509(14) .
C10 C11 1.366(14) .
C11 N12 1.345(13) .
C13 C14 1.45(2) .
C13 C15 1.55(2) .
C13 C16 1.57(2) .
C17 C18 1.475(18) .
C17 C20 1.528(16) .
C17 C19 1.540(17) .
N31 C32 1.334(13) .
N31 C36 1.350(13) .
C32 C33 1.355(15) .
C33 C34 1.374(18) .
C34 C35 1.373(17) .
C34 C43 1.565(19) .
C35 C36 1.396(14) .
C36 C37 1.485(14) .
C37 N42 1.348(12) .
C37 C38 1.376(15) .
C38 C39 1.390(17) .
C39 C40 1.380(17) .
C39 C47 1.531(18) .
C40 C41 1.387(15) .
C41 N42 1.334(12) .
C43 C44 1.43(3) .
C43 C46 1.49(3) .
C43 C45 1.55(3) .
C47 C49 1.38(3) .
C47 C48 1.48(3) .
C47 C50 1.51(3) .
C61 C62 1.492(16) .
C62 C63 1.375(15) .
C62 C67 1.415(16) .
C63 C64 1.384(15) .
C64 C65 1.362(15) .
C65 C66 1.368(17) .
C65 C68 1.494(17) .
C66 C67 1.365(17) .
C68 O70 1.231(15) .
C68 O69 1.271(15) .
C71 C72 1.488(14) .
C72 C77 1.394(14) .
C72 C73 1.396(14) .
C73 C74 1.364(15) .
C74 C75 1.379(14) .
C75 C76 1.385(14) .
C75 C78 1.496(16) .
C76 C77 1.364(15) .
C78 O80 1.248(15) .
C78 O79 1.278(15) .
N81 C86 1.331(13) .
N81 C82 1.332(13) .
C82 C83 1.368(16) .
C83 C84 1.360(18) .
C84 C85 1.379(16) .
C84 C87 1.489(16) .
C85 C86 1.370(15) .
C87 N88 1.493(16) .
N88 C89 1.374(19) .
C89 O90 1.196(18) .
C89 C99 1.567(19) .
N91 C96 1.343(12) .
N91 C92 1.345(12) .
C92 C93 1.383(14) .
C93 C94 1.351(14) .
C94 C95 1.404(15) .
C94 C97 1.511(15) .
C95 C96 1.346(14) .
C97 N98 1.441(14) .
N98 C99 1.265(16) .
C99 O100 1.256(15) .
P100 F102 1.478(19) .
P100 F103 1.54(2) .
P100 F105 1.551(17) .
P100 F104 1.568(16) .
P100 F106 1.559(19) .
P100 F101 1.60(2) .
P200 F201 1.552(9) .
P200 F204 1.585(8) .
P200 F203 1.591(8) .
P200 F206 1.592(7) .
P200 F205 1.601(8) .
P200 F202 1.607(8) .
P300 F301 1.507(12) 2
P300 F301 1.507(12) .
P300 F302 1.516(11) .
P300 F302 1.516(11) 2
P300 F303 1.559(8) .
P300 F303 1.559(8) 2
C401 C402 1.427(18) .
C402 O404 1.219(18) .
C402 C403 1.447(18) .
C501 C502 1.430(18) .
C502 O504 1.171(18) .
C502 C503 1.459(18) .
C601 C602 1.50(2) .
C602 O604 1.20(2) .
C602 C603 1.49(2) .
C602 O604 1.96(8) 2_564
O604 O604 1.17(10) 2_564
O604 C602 1.96(8) 2_564
C701 C702 1.50(2) .
C702 O704 1.20(2) .
C702 C703 1.48(2) .
